data_4302490
loop_
_publ_author_name
'Robila Belghiche'
'Ouahiba Bechiri'
'Mostefa Abbessi'
'St\'ephane Golhen'
'Yann Le Gal'
'Lahc\`ene Ouahab'

_publ_contact_author_address
;Organom\'etalliques et Mat\'eriaux Mol\'eculaires
UMR 6226 CNRS-Universit\'e de Rennes 1
Sciences Chimiques de Rennes
Avenue G\'en\'eral Leclerc
35042 Rennes Cedex
France
;
_publ_contact_author_email lahcene.ouahab@univ-rennes1.fr
_publ_contact_author_fax +33(0)223236840
_publ_contact_author_name 'Lahc\`ene Ouahab'
_publ_contact_author_phone +33(0)223235659
_publ_section_title
;
2D and 3D Polymeric Wells-Dawson Polyoxometelates: Synthesis, Crystal
Structures, and Cyclic Voltammetry of [(M(H2O)4)x][H6-2xP2W18-nMonO62]
(M = CuII, CoII, NiII)
;
_journal_name_full 'Inorganic Chemistry'
_journal_page_first 6026
_journal_page_last 6033
_journal_paper_doi 10.1021/ic9003406
_journal_volume 48
_journal_year 2009
_chemical_formula_moiety '[Cu(H2O)4]2.4[H1.2P2W12Mo6O62],11.4H2O'
_chemical_formula_sum 'Cu2.42 H43.33 Mo6 O83 P2 W12'
_chemical_formula_weight 4369.02
_chemical_name_systematic
;
 ?
;
_space_group_IT_number 166
_symmetry_cell_setting trigonal
_symmetry_space_group_name_Hall '-R 3 2"'
_symmetry_space_group_name_H-M 'R -3 m :H'
_atom_sites_solution_primary direct
_atom_sites_solution_secondary difmap
_audit_creation_method SHELXL-97
_cell_angle_alpha 90.00
_cell_angle_beta 90.00
_cell_angle_gamma 120.00
_cell_formula_units_Z 6
_cell_length_a 15.2387(9)
_cell_length_b 15.2387(9)
_cell_length_c 56.1227(10)
_cell_measurement_reflns_used 23306
_cell_measurement_temperature 293(2)
_cell_measurement_theta_max 34.972
_cell_measurement_theta_min 2.910
_cell_volume 11286.6(10)
_computing_cell_refinement 'HKL Scalepack (Otwinowski & Minor 1997)'
_computing_data_collection 'Collect (Bruker AXS BV, 1997-2004)'
_computing_data_reduction 'HKL Denzo and Scalepack (Otwinowski & Minor 1997)'
_computing_structure_refinement 'SHELXL-97 (Sheldrick, 1997)'
_computing_structure_solution 'SIR97 (Altomare al, 1999)'
_diffrn_ambient_temperature 293(2)
_diffrn_detector_area_resol_mean 9
_diffrn_measured_fraction_theta_full 0.997
_diffrn_measured_fraction_theta_max 0.997
_diffrn_measurement_device '95mm CCD camera on \k-goniostat'
_diffrn_measurement_device_type KappaCCD
_diffrn_measurement_method CCD
_diffrn_radiation_monochromator 'horizonally mounted graphite crystal'
_diffrn_radiation_source 'fine-focus sealed tube'
_diffrn_radiation_type MoK\a
_diffrn_radiation_wavelength 0.71073
_diffrn_reflns_av_R_equivalents 0.0768
_diffrn_reflns_av_sigmaI/netI 0.0661
_diffrn_reflns_limit_h_max 21
_diffrn_reflns_limit_h_min -21
_diffrn_reflns_limit_k_max 24
_diffrn_reflns_limit_k_min -24
_diffrn_reflns_limit_l_max 49
_diffrn_reflns_limit_l_min -90
_diffrn_reflns_number 32419
_diffrn_reflns_theta_full 35.00
_diffrn_reflns_theta_max 35.00
_diffrn_reflns_theta_min 3.58
_exptl_absorpt_coefficient_mu 20.055
_exptl_crystal_density_diffrn 3.856
_exptl_crystal_density_method 'not measured'
_exptl_crystal_F_000 11685
_refine_diff_density_max 3.252
_refine_diff_density_min -3.772
_refine_diff_density_rms 0.458
_refine_ls_extinction_method none
_refine_ls_goodness_of_fit_ref 1.090
_refine_ls_matrix_type full
_refine_ls_number_parameters 207
_refine_ls_number_reflns 6031
_refine_ls_number_restraints 0
_refine_ls_restrained_S_all 1.090
_refine_ls_R_factor_all 0.0953
_refine_ls_R_factor_gt 0.0441
_refine_ls_shift/su_max 0.002
_refine_ls_shift/su_mean 0.000
_refine_ls_structure_factor_coef Fsqd
_refine_ls_weighting_details 'calc w=1/[\s^2^(Fo^2^)+(0.0326P)^2^+485.4770P] where P=(Fo^2^+2Fc^2^)/3'
_refine_ls_weighting_scheme calc
_refine_ls_wR_factor_gt 0.0897
_refine_ls_wR_factor_ref 0.1126
_reflns_number_gt 3892
_reflns_number_total 6031
_reflns_threshold_expression >2sigma(I)
_cod_data_source_file ic9003406_si_001_3.cif
_cod_data_source_block 5
_cod_original_sg_symbol_H-M 'R -3 m'
_cod_original_formula_sum 'H43.33 Cu2.42 Mo6 O83 P2 W12'
_cod_database_code 4302490

loop_
_symmetry_equiv_pos_as_xyz
'x, y, z'
'-y, x-y, z'
'y, x, -z'
'-x+y, -x, z'
'-x, -x+y, -z'
'x-y, -y, -z'
'x+2/3, y+1/3, z+1/3'
'-y+2/3, x-y+1/3, z+1/3'
'y+2/3, x+1/3, -z+1/3'
'-x+y+2/3, -x+1/3, z+1/3'
'-x+2/3, -x+y+1/3, -z+1/3'
'x-y+2/3, -y+1/3, -z+1/3'
'x+1/3, y+2/3, z+2/3'
'-y+1/3, x-y+2/3, z+2/3'
'y+1/3, x+2/3, -z+2/3'
'-x+y+1/3, -x+2/3, z+2/3'
'-x+1/3, -x+y+2/3, -z+2/3'
'x-y+1/3, -y+2/3, -z+2/3'
'-x, -y, -z'
'y, -x+y, -z'
'-y, -x, z'
'x-y, x, -z'
'x, x-y, z'
'-x+y, y, z'
'-x+2/3, -y+1/3, -z+1/3'
'y+2/3, -x+y+1/3, -z+1/3'
'-y+2/3, -x+1/3, z+1/3'
'x-y+2/3, x+1/3, -z+1/3'
'x+2/3, x-y+1/3, z+1/3'
'-x+y+2/3, y+1/3, z+1/3'
'-x+1/3, -y+2/3, -z+2/3'
'y+1/3, -x+y+2/3, -z+2/3'
'-y+1/3, -x+2/3, z+2/3'
'x-y+1/3, x+2/3, -z+2/3'
'x+1/3, x-y+2/3, z+2/3'
'-x+y+1/3, y+2/3, z+2/3'

loop_
_atom_site_label
_atom_site_type_symbol
_atom_site_fract_x
_atom_site_fract_y
_atom_site_fract_z
_atom_site_U_iso_or_equiv
_atom_site_adp_type
_atom_site_occupancy
_atom_site_symmetry_multiplicity
_atom_site_calc_flag
_atom_site_refinement_flags
_atom_site_disorder_assembly
_atom_site_disorder_group
Cu Cu 0.16279(8) 0.83721(8) 0.10671(3) 0.0278(6) Uani 0.808(8) 2 d SP . .
O1 O 0.4270(6) 1.2135(3) -0.03876(13) 0.0281(18) Uani 1 2 d S . .
O2 O 0.3197(4) 1.0037(4) 0.03205(10) 0.0271(13) Uani 1 1 d . . .
O3 O 0.3203(4) 0.9983(4) 0.11045(10) 0.0268(12) Uani 1 1 d . . .
O4 O 0.4269(6) 1.2134(3) 0.18151(13) 0.0294(19) Uani 1 2 d S . .
O5 O 0.6085(3) 1.2171(6) -0.03045(12) 0.0189(14) Uani 1 2 d S . .
O6 O 0.4710(4) 1.1508(4) 0.00507(8) 0.0197(11) Uani 1 1 d . . .
O7 O 0.5159(3) 1.0317(6) 0.03350(12) 0.0214(15) Uani 1 2 d S . .
O8 O 0.4163(5) 1.2082(3) 0.04379(12) 0.0186(14) Uani 1 2 d S . .
O9 O 0.4424(4) 1.0816(4) 0.07160(9) 0.0209(11) Uani 1 1 d . . .
O10 O 0.5160(3) 1.0319(5) 0.10984(12) 0.0196(15) Uani 1 2 d S . .
O11 O 0.4129(6) 1.2064(3) 0.09936(11) 0.0187(15) Uani 1 2 d S . .
O12 O 0.4692(4) 1.1496(4) 0.13781(9) 0.0192(10) Uani 1 1 d . . .
O13 O 0.6082(3) 1.3918(3) 0.17300(12) 0.0198(15) Uani 1 2 d S . .
O14 O 0.6667 1.3333 0.0069(2) 0.015(2) Uani 1 6 d S . .
O15 O 0.6107(3) 1.2213(5) 0.04345(11) 0.0150(13) Uani 1 2 d S . .
O16 O 0.6110(3) 1.2219(5) 0.09913(11) 0.0155(13) Uani 1 2 d S . .
O17 O 0.6667 1.3333 0.13577(19) 0.013(2) Uani 1 6 d S . .
O18 O 0.1408(5) 0.8592(5) 0.07337(19) 0.045(3) Uani 0.808(8) 2 d SP . .
O19 O 0.0895(4) 0.9105(4) 0.11458(17) 0.032(3) Uani 0.808(8) 2 d SP . .
O20 O 0.1818(6) 0.8182(6) 0.1409(2) 0.047(3) Uani 0.808(8) 2 d SP . .
O21 O 0.2345(4) 0.7655(4) 0.0969(2) 0.040(3) Uani 0.808(8) 2 d SP . .
P1 P 0.6667 1.3333 0.03532(7) 0.0086(7) Uani 1 6 d S . .
P2 P 0.6667 1.3333 0.10740(7) 0.0108(7) Uani 1 6 d S . .
W1 W 0.51828(4) 1.259141(19) -0.017112(8) 0.01953(17) Uani 0.662(11) 2 d SP . .
Mo1 Mo 0.51828(4) 1.25914(2) -0.017112(8) 0.01953(17) Uani 0.338(11) 2 d SP . .
W2 W 0.43919(3) 1.09854(3) 0.037223(7) 0.01805(12) Uani 0.639(10) 1 d P . .
Mo2 Mo 0.43919(3) 1.09854(3) 0.037223(7) 0.01805(12) Uani 0.361(10) 1 d P . .
W3 W 0.43853(3) 1.09791(3) 0.104730(6) 0.01648(11) Uani 0.640(10) 1 d P . .
Mo3 Mo 0.43853(3) 1.09791(3) 0.104730(6) 0.01648(11) Uani 0.360(10) 1 d P . .
W4 W 0.51708(4) 1.258539(19) 0.159644(8) 0.01920(17) Uani 0.672(11) 2 d SP . .
Mo4 Mo 0.51708(4) 1.258539(19) 0.159644(8) 0.01920(17) Uani 0.328(11) 2 d SP . .
O1W O 0.2277(15) 1.1138(7) -0.0086(4) 0.088(10) Uani 0.76(5) 2 d SP . .
O2W O 0.4286(4) 0.8571(9) 0.07645(19) 0.052(3) Uani 1 2 d S . .
O3W O 0.0296(8) 0.3629(8) 0.1667 0.051(3) Uani 1 2 d S . .
O4W O 0.187(2) 1.0933(12) 0.0798(14) 0.42(5) Uani 1 2 d S . .

loop_
_atom_site_aniso_label
_atom_site_aniso_U_11
_atom_site_aniso_U_22
_atom_site_aniso_U_33
_atom_site_aniso_U_23
_atom_site_aniso_U_13
_atom_site_aniso_U_12
Cu 0.0313(8) 0.0313(8) 0.0196(8) -0.0035(3) 0.0035(3) 0.0148(8)
O1 0.024(4) 0.037(4) 0.018(3) -0.0054(15) -0.011(3) 0.012(2)
O2 0.024(3) 0.019(3) 0.028(3) -0.001(2) -0.008(2) 0.004(2)
O3 0.023(3) 0.023(3) 0.027(3) 0.003(2) 0.003(2) 0.006(2)
O4 0.018(4) 0.044(4) 0.017(3) 0.0022(14) 0.004(3) 0.0090(19)
O5 0.023(3) 0.023(4) 0.010(3) -0.003(2) -0.0017(12) 0.0114(19)
O6 0.025(3) 0.021(3) 0.013(2) 0.0012(18) -0.0010(18) 0.012(2)
O7 0.027(3) 0.013(3) 0.019(3) -0.004(3) -0.0022(13) 0.0067(17)
O8 0.015(3) 0.024(3) 0.014(3) -0.0006(12) -0.001(2) 0.0075(17)
O9 0.024(3) 0.021(3) 0.016(2) 0.0005(19) 0.0016(19) 0.011(2)
O10 0.026(3) 0.015(3) 0.014(3) 0.004(2) 0.0018(12) 0.0074(17)
O11 0.027(4) 0.021(3) 0.010(3) 0.0015(12) 0.003(2) 0.013(2)
O12 0.020(3) 0.020(3) 0.017(2) 0.0021(18) 0.0020(18) 0.009(2)
O13 0.024(3) 0.024(3) 0.014(3) -0.0001(12) 0.0001(12) 0.014(3)
O14 0.015(3) 0.015(3) 0.014(5) 0.000 0.000 0.0075(17)
O15 0.018(3) 0.013(3) 0.012(3) 0.002(2) 0.0012(11) 0.0064(16)
O16 0.020(3) 0.010(3) 0.014(3) -0.001(2) -0.0005(11) 0.0050(15)
O17 0.016(3) 0.016(3) 0.007(4) 0.000 0.000 0.0079(17)
O18 0.068(7) 0.068(7) 0.019(5) -0.005(2) 0.005(2) 0.049(8)
O19 0.039(5) 0.039(5) 0.016(4) -0.010(2) 0.010(2) 0.018(5)
O20 0.044(5) 0.044(5) 0.025(6) 0.005(3) -0.005(3) 0.003(6)
O21 0.045(6) 0.045(6) 0.043(7) -0.009(2) 0.009(2) 0.032(6)
P1 0.0082(11) 0.0082(11) 0.0095(15) 0.000 0.000 0.0041(5)
P2 0.0099(11) 0.0099(11) 0.0127(17) 0.000 0.000 0.0049(6)
W1 0.0164(3) 0.0288(3) 0.0092(2) -0.00125(7) -0.00250(15) 0.00822(13)
Mo1 0.0164(3) 0.0288(3) 0.0092(2) -0.00125(7) -0.00250(15) 0.00822(13)
W2 0.01520(19) 0.01306(18) 0.02263(18) -0.00072(12) -0.00412(12) 0.00462(14)
Mo2 0.01520(19) 0.01306(18) 0.02263(18) -0.00072(12) -0.00412(12) 0.00462(14)
W3 0.01321(18) 0.01310(18) 0.02037(17) 0.00122(11) 0.00147(11) 0.00452(13)
Mo3 0.01321(18) 0.01310(18) 0.02037(17) 0.00122(11) 0.00147(11) 0.00452(13)
W4 0.0158(3) 0.0279(3) 0.0099(2) 0.00087(7) 0.00175(15) 0.00790(13)
Mo4 0.0158(3) 0.0279(3) 0.0099(2) 0.00087(7) 0.00175(15) 0.00790(13)
O1W 0.057(13) 0.067(12) 0.14(2) 0.015(6) 0.030(12) 0.029(7)
O2W 0.062(6) 0.048(7) 0.041(6) -0.023(5) -0.011(2) 0.024(3)
O3W 0.060(5) 0.060(5) 0.036(5) 0.001(2) -0.001(2) 0.030(6)
O4W 0.09(2) 0.114(19) 1.06(15) 0.00(2) 0.00(4) 0.043(10)

loop_
_atom_type_symbol
_atom_type_description
_atom_type_scat_dispersion_real
_atom_type_scat_dispersion_imag
_atom_type_scat_source
W W -0.8490 6.8722 'International Tables Vol C Tables 4.2.6.8 and 6.1.1.4'
Mo Mo -1.6832 0.6857 'International Tables Vol C Tables 4.2.6.8 and 6.1.1.4'
Cu Cu 0.3201 1.2651 'International Tables Vol C Tables 4.2.6.8 and 6.1.1.4'
P P 0.1023 0.0942 'International Tables Vol C Tables 4.2.6.8 and 6.1.1.4'
O O 0.0106 0.0060 'International Tables Vol C Tables 4.2.6.8 and 6.1.1.4'
H H 0.0000 0.0000 'International Tables Vol C Tables 4.2.6.8 and 6.1.1.4'

loop_
_geom_angle_atom_site_label_1
_geom_angle_atom_site_label_2
_geom_angle_atom_site_label_3
_geom_angle
_geom_angle_site_symmetry_1
_geom_angle_site_symmetry_3
_geom_angle_publ_flag
O18 Cu O21 91.0(5) . . ?
O18 Cu O20 177.4(6) . . ?
O21 Cu O20 91.5(6) . . ?
O18 Cu O19 85.6(5) . . ?
O21 Cu O19 176.7(5) . . ?
O20 Cu O19 91.8(5) . . ?
O18 Cu O3 94.39(14) . . ?
O21 Cu O3 92.46(16) . . ?
O20 Cu O3 85.50(14) . . ?
O19 Cu O3 87.80(16) . . ?
O18 Cu O3 94.39(14) . 21_665 ?
O21 Cu O3 92.46(16) . 21_665 ?
O20 Cu O3 85.50(14) . 21_665 ?
O19 Cu O3 87.80(16) . 21_665 ?
O3 Cu O3 169.9(3) . 21_665 ?
W3 O3 Cu 161.6(3) . . ?
Mo1 O5 W1 0.00(3) 2_775 2_775 ?
Mo1 O5 W1 122.4(3) 2_775 . ?
W1 O5 W1 122.4(3) 2_775 . ?
W1 O6 W2 151.4(3) . . ?
W2 O7 Mo2 123.2(4) . 24 ?
W2 O7 W2 123.2(4) . 24 ?
Mo2 O7 W2 0.00(3) 24 24 ?
Mo2 O8 W2 0.00(3) 23_575 23_575 ?
Mo2 O8 W2 151.0(4) 23_575 . ?
W2 O8 W2 151.0(4) 23_575 . ?
W3 O9 W2 162.9(3) . . ?
W3 O10 Mo3 122.8(4) . 24 ?
W3 O10 W3 122.8(4) . 24 ?
Mo3 O10 W3 0.00(3) 24 24 ?
Mo3 O11 W3 0.00(3) 23_575 23_575 ?
Mo3 O11 W3 152.5(4) 23_575 . ?
W3 O11 W3 152.5(4) 23_575 . ?
W4 O12 W3 150.2(3) . . ?
W4 O13 Mo4 122.7(4) . 21_775 ?
W4 O13 W4 122.7(4) . 21_775 ?
Mo4 O13 W4 0.00(2) 21_775 21_775 ?
P1 O14 Mo1 124.6(2) . 2_775 ?
P1 O14 W1 124.6(2) . 2_775 ?
Mo1 O14 W1 0.00(2) 2_775 2_775 ?
P1 O14 W1 124.6(2) . . ?
Mo1 O14 W1 91.0(3) 2_775 . ?
W1 O14 W1 91.0(3) 2_775 . ?
P1 O14 Mo1 124.6(2) . 21_775 ?
Mo1 O14 Mo1 91.0(3) 2_775 21_775 ?
W1 O14 Mo1 91.0(3) 2_775 21_775 ?
W1 O14 Mo1 91.0(3) . 21_775 ?
P1 O14 W1 124.6(2) . 21_775 ?
Mo1 O14 W1 91.0(3) 2_775 21_775 ?
W1 O14 W1 91.0(3) 2_775 21_775 ?
W1 O14 W1 91.0(3) . 21_775 ?
Mo1 O14 W1 0.00(3) 21_775 21_775 ?
P1 O15 W2 127.8(2) . . ?
P1 O15 Mo2 127.8(2) . 24 ?
W2 O15 Mo2 90.7(2) . 24 ?
P1 O15 W2 127.8(2) . 24 ?
W2 O15 W2 90.7(2) . 24 ?
Mo2 O15 W2 0.000(19) 24 24 ?
P2 O16 W3 128.3(2) . . ?
P2 O16 Mo3 128.3(2) . 24 ?
W3 O16 Mo3 90.6(2) . 24 ?
P2 O16 W3 128.3(2) . 24 ?
W3 O16 W3 90.6(2) . 24 ?
Mo3 O16 W3 0.000(18) 24 24 ?
P2 O17 Mo4 124.2(2) . 2_775 ?
P2 O17 W4 124.2(2) . 2_775 ?
Mo4 O17 W4 0.00(2) 2_775 2_775 ?
P2 O17 Mo4 124.2(2) . 21_775 ?
Mo4 O17 Mo4 91.5(3) 2_775 21_775 ?
W4 O17 Mo4 91.5(3) 2_775 21_775 ?
P2 O17 W4 124.2(2) . 21_775 ?
Mo4 O17 W4 91.5(3) 2_775 21_775 ?
W4 O17 W4 91.5(3) 2_775 21_775 ?
Mo4 O17 W4 0.000(18) 21_775 21_775 ?
P2 O17 W4 124.2(2) . . ?
Mo4 O17 W4 91.5(3) 2_775 . ?
W4 O17 W4 91.5(3) 2_775 . ?
Mo4 O17 W4 91.5(3) 21_775 . ?
W4 O17 W4 91.5(3) 21_775 . ?
O15 P1 O15 111.7(2) 2_775 . ?
O15 P1 O15 111.7(2) 2_775 4_575 ?
O15 P1 O15 111.7(2) . 4_575 ?
O15 P1 O14 107.2(3) 2_775 . ?
O15 P1 O14 107.2(3) . . ?
O15 P1 O14 107.2(3) 4_575 . ?
O16 P2 O16 111.4(3) . 2_775 ?
O16 P2 O16 111.4(3) . 4_575 ?
O16 P2 O16 111.4(3) 2_775 4_575 ?
O16 P2 O17 107.5(3) . . ?
O16 P2 O17 107.5(3) 2_775 . ?
O16 P2 O17 107.5(3) 4_575 . ?
O1 W1 O6 103.5(3) . 23_575 ?
O1 W1 O6 103.5(3) . . ?
O6 W1 O6 85.7(3) 23_575 . ?
O1 W1 O5 99.1(3) . 4_575 ?
O6 W1 O5 89.4(3) 23_575 4_575 ?
O6 W1 O5 157.3(2) . 4_575 ?
O1 W1 O5 99.1(3) . . ?
O6 W1 O5 157.3(2) 23_575 . ?
O6 W1 O5 89.4(3) . . ?
O5 W1 O5 86.7(5) 4_575 . ?
O1 W1 O14 169.3(4) . . ?
O6 W1 O14 84.2(2) 23_575 . ?
O6 W1 O14 84.2(2) . . ?
O5 W1 O14 73.3(2) 4_575 . ?
O5 W1 O14 73.3(2) . . ?
O2 W2 O8 101.1(3) . . ?
O2 W2 O7 102.1(3) . . ?
O8 W2 O7 156.8(3) . . ?
O2 W2 O6 97.6(2) . . ?
O8 W2 O6 86.4(3) . . ?
O7 W2 O6 91.3(3) . . ?
O2 W2 O9 98.3(3) . . ?
O8 W2 O9 87.3(3) . . ?
O7 W2 O9 88.6(3) . . ?
O6 W2 O9 163.7(2) . . ?
O2 W2 O15 175.1(3) . . ?
O8 W2 O15 83.8(2) . . ?
O7 W2 O15 73.0(2) . . ?
O6 W2 O15 82.0(2) . . ?
O9 W2 O15 82.4(2) . . ?
O3 W3 O9 99.0(3) . . ?
O3 W3 O11 102.6(3) . . ?
O9 W3 O11 89.5(3) . . ?
O3 W3 O10 99.1(3) . . ?
O9 W3 O10 90.6(3) . . ?
O11 W3 O10 158.0(3) . . ?
O3 W3 O12 96.4(2) . . ?
O9 W3 O12 164.4(2) . . ?
O11 W3 O12 85.0(2) . . ?
O10 W3 O12 89.1(3) . . ?
O3 W3 O16 172.1(2) . . ?
O9 W3 O16 83.0(2) . . ?
O11 W3 O16 85.0(3) . . ?
O10 W3 O16 73.1(2) . . ?
O12 W3 O16 82.0(2) . . ?
O4 W4 O12 103.4(3) . . ?
O4 W4 O12 103.4(2) . 23_575 ?
O12 W4 O12 86.4(3) . 23_575 ?
O4 W4 O13 98.8(3) . 2_775 ?
O12 W4 O13 89.2(3) . 2_775 ?
O12 W4 O13 157.7(2) 23_575 2_775 ?
O4 W4 O13 98.8(3) . . ?
O12 W4 O13 157.7(2) . . ?
O12 W4 O13 89.2(3) 23_575 . ?
O13 W4 O13 86.7(4) 2_775 . ?
O4 W4 O17 168.3(3) . . ?
O12 W4 O17 85.0(2) . . ?
O12 W4 O17 85.0(2) 23_575 . ?
O13 W4 O17 72.9(2) 2_775 . ?
O13 W4 O17 72.9(2) . . ?

loop_
_geom_bond_atom_site_label_1
_geom_bond_atom_site_label_2
_geom_bond_distance
_geom_bond_site_symmetry_2
_geom_bond_publ_flag
Cu O18 1.959(11) . ?
Cu O21 1.970(11) . ?
Cu O20 1.981(11) . ?
Cu O19 1.983(11) . ?
Cu O3 2.437(6) . ?
Cu O3 2.437(6) 21_665 ?
O1 W1 1.711(7) . ?
O2 W2 1.690(6) . ?
O3 W3 1.708(6) . ?
O4 W4 1.710(8) . ?
O5 Mo1 1.935(3) 2_775 ?
O5 W1 1.935(3) 2_775 ?
O5 W1 1.935(3) . ?
O6 W1 1.899(5) . ?
O6 W2 1.934(5) . ?
O7 W2 1.907(3) . ?
O7 Mo2 1.907(3) 24 ?
O7 W2 1.907(3) 24 ?
O8 Mo2 1.9053(18) 23_575 ?
O8 W2 1.9053(18) 23_575 ?
O8 W2 1.9053(18) . ?
O9 W3 1.881(5) . ?
O9 W2 1.950(5) . ?
O10 W3 1.916(3) . ?
O10 Mo3 1.916(3) 24 ?
O10 W3 1.916(3) 24 ?
O11 Mo3 1.9040(18) 23_575 ?
O11 W3 1.9040(18) 23_575 ?
O11 W3 1.9040(18) . ?
O12 W4 1.891(5) . ?
O12 W3 1.979(5) . ?
O13 W4 1.948(3) . ?
O13 Mo4 1.948(3) 21_775 ?
O13 W4 1.948(3) 21_775 ?
O14 P1 1.593(12) . ?
O14 Mo1 2.378(6) 2_775 ?
O14 W1 2.378(6) 2_775 ?
O14 W1 2.378(6) . ?
O14 Mo1 2.378(6) 21_775 ?
O14 W1 2.378(6) 21_775 ?
O15 P1 1.547(7) . ?
O15 W2 2.359(5) . ?
O15 Mo2 2.359(5) 24 ?
O15 W2 2.359(5) 24 ?
O16 P2 1.542(7) . ?
O16 W3 2.368(5) . ?
O16 Mo3 2.368(5) 24 ?
O16 W3 2.368(5) 24 ?
O17 P2 1.592(11) . ?
O17 Mo4 2.386(6) 2_775 ?
O17 W4 2.386(6) 2_775 ?
O17 Mo4 2.386(6) 21_775 ?
O17 W4 2.386(6) 21_775 ?
O17 W4 2.386(6) . ?
P1 O15 1.547(7) 2_775 ?
P1 O15 1.547(7) 4_575 ?
P2 O16 1.542(7) 2_775 ?
P2 O16 1.542(7) 4_575 ?
W1 O6 1.899(5) 23_575 ?
W1 O5 1.935(3) 4_575 ?
W4 O12 1.891(5) 23_575 ?
W4 O13 1.948(3) 2_775 ?
